data_7237755
loop_
_publ_author_name
'Nobuyasu, Roberto S.'
'Ward, Jonathan S.'
'Gibson, Jamie'
'Laidlaw, Beth A.'
'Ren, Zhongjie'
'Data, Przemyslaw'
'Batsanov, Andrei S.'
'Penfold, Thomas J.'
'Bryce, Martin R.'
'Dias, Fernando B.'

_publ_section_title
;
 The influence of molecular geometry on the efficiency of thermally
 activated delayed fluorescence
;
_journal_issue 22
_journal_name_full 'Journal of Materials Chemistry C'
_journal_page_first 6672
_journal_paper_doi 10.1039/C9TC00720B
_journal_volume 7
_journal_year 2019
_chemical_formula_moiety 'C44 H38 N2 O2 S3'
_chemical_formula_sum 'C44 H38 N2 O2 S3'
_chemical_formula_weight 722.94
_space_group_crystal_system monoclinic
_space_group_IT_number 15
_space_group_name_Hall '-C 2yc'
_space_group_name_H-M_alt 'C 1 2/c 1'
_atom_sites_solution_hydrogens mixed
_atom_sites_solution_primary dual
_atom_sites_solution_secondary difmap
_audit_creation_date 2018-07-26
_audit_creation_method
;
Olex2 1.2-beta
(compiled 2018.05.29 svn.r3508 for OlexSys, GUI svn.r5506)
;
_audit_update_record
;
2018-12-10 deposited with the CCDC.	2019-05-29 downloaded from the CCDC.
;
_cell_angle_alpha 90
_cell_angle_beta 90.899(4)
_cell_angle_gamma 90
_cell_formula_units_Z 4
_cell_length_a 16.766(4)
_cell_length_b 7.6903(19)
_cell_length_c 28.118(7)
_cell_measurement_reflns_used 665
_cell_measurement_temperature 120
_cell_measurement_theta_max 40.39
_cell_measurement_theta_min 3.14
_cell_volume 3625.0(15)
_computing_cell_refinement 'SAINT v8.38A (Bruker, 2016)'
_computing_data_collection 'APEX3 v.2016.1-0 (Bruker, 2016)'
_computing_data_reduction 'SAINT v8.38A (Bruker, 2016)'
_computing_molecular_graphics 'Olex2 (Dolomanov et al., 2009)'
_computing_publication_material 'Olex2 (Dolomanov et al., 2009)'
_computing_structure_refinement 'ShelXL 2018/3 multi-CPU version (Sheldrick, 2015a)'
_computing_structure_solution 'ShelXT 2018/2 (Sheldrick, 2015)'
_diffrn_ambient_temperature 120
_diffrn_detector_area_resol_mean 10.4
_diffrn_detector_type 'Bruker PHOTON 100 CMOS'
_diffrn_measured_fraction_theta_full 0.979
_diffrn_measured_fraction_theta_max 0.933
_diffrn_measurement_device '3-circle area detector diffractometer'
_diffrn_measurement_device_type 'Bruker D8 Venture'
_diffrn_measurement_method \w-scan
_diffrn_radiation_monochromator 'focusing mirrors'
_diffrn_radiation_probe x-ray
_diffrn_radiation_type CuK\a
_diffrn_radiation_wavelength 1.54184
_diffrn_reflns_av_R_equivalents 0.0602
_diffrn_reflns_av_unetI/netI 0.0443
_diffrn_reflns_Laue_measured_fraction_full 0.979
_diffrn_reflns_Laue_measured_fraction_max 0.933
_diffrn_reflns_limit_h_max 19
_diffrn_reflns_limit_h_min -20
_diffrn_reflns_limit_k_max 9
_diffrn_reflns_limit_k_min -9
_diffrn_reflns_limit_l_max 35
_diffrn_reflns_limit_l_min -32
_diffrn_reflns_number 18203
_diffrn_reflns_point_group_measured_fraction_full 0.979
_diffrn_reflns_point_group_measured_fraction_max 0.933
_diffrn_reflns_theta_full 67.679
_diffrn_reflns_theta_max 75.549
_diffrn_reflns_theta_min 3.144
_diffrn_source 'microfocus sealed X-ray tube'
_diffrn_source_type 'Incoatec I\mS microsource'
_diffrn_standards_number 0
_exptl_absorpt_coefficient_mu 2.190
_exptl_absorpt_correction_T_max 1.0000
_exptl_absorpt_correction_T_min 0.8317
_exptl_absorpt_correction_type multi-scan
_exptl_absorpt_process_details
; SADABS-2016/2 (Krause et al., 2015) was used for absorption correction. 
 wR2(int) was 0.0950 before and 0.0707 after correction. The Ratio 
 of minimum to maximum transmission is 0.8317. The \l/2 correction 
 factor is Not present.
;
_exptl_crystal_colour colourless
_exptl_crystal_colour_primary colourless
_exptl_crystal_density_diffrn 1.325
_exptl_crystal_description lathe
_exptl_crystal_F_000 1520
_exptl_crystal_preparation Luminescent
_exptl_crystal_recrystallization_method 'Re-crystallisation from solvent: acetone/d-chloroform'
_exptl_crystal_size_max 0.316
_exptl_crystal_size_mid 0.125
_exptl_crystal_size_min 0.042
_refine_diff_density_max 0.311
_refine_diff_density_min -0.331
_refine_diff_density_rms 0.052
_refine_ls_extinction_coef 0.00027(4)
_refine_ls_extinction_expression Fc^*^=kFc[1+0.001xFc^2^\l^3^/sin(2\q)]^-1/4^
_refine_ls_extinction_method 'SHELXL-2018/3 (Sheldrick, 2018)'
_refine_ls_goodness_of_fit_ref 1.062
_refine_ls_hydrogen_treatment constr
_refine_ls_matrix_type full
_refine_ls_number_parameters 291
_refine_ls_number_reflns 3518
_refine_ls_number_restraints 253
_refine_ls_restrained_S_all 1.032
_refine_ls_R_factor_all 0.0625
_refine_ls_R_factor_gt 0.0493
_refine_ls_shift/su_max 0.001
_refine_ls_shift/su_mean 0.000
_refine_ls_structure_factor_coef Fsqd
_refine_ls_weighting_details 'w=1/[\s^2^(Fo^2^)+(0.0189P)^2^+7.2320P] where P=(Fo^2^+2Fc^2^)/3'
_refine_ls_weighting_scheme calc
_refine_ls_wR_factor_gt 0.0988
_refine_ls_wR_factor_ref 0.1068
_reflns_Friedel_coverage 0.000
_reflns_number_gt 3035
_reflns_number_total 3518
_reflns_threshold_expression 'I > 2\s(I)'
_cod_data_source_file c9tc00720b2.cif
_cod_data_source_block 8-16s102
_cod_depositor_comments
;
The following automatic conversions were performed:

data item '_diffrn_radiation_probe' value 'X-ray' was changed to
'x-ray' in accordance with the
/home/saulius/struct/COD-crude-data/automatic-downloads/DataCite-retrospective/RSC/depositions/lib/dictionaries/cif_core.dic
dictionary named 'cif_core.dic' version 2.4.2 last updated on
2011-04-26.

Automatic conversion script
Id: cif_fix_values 6909 2019-04-08 15:41:33Z antanas 
;
_cod_original_cell_volume 3625.0(16)
_cod_database_code 7237755
_shelx_shelxl_version_number 2018/3
_shelx_space_group_comment
;
The symmetry employed for this shelxl refinement is uniquely defined
by the following loop, which should always be used as a source of
symmetry information in preference to the above space-group names.
They are only intended as comments.
;
_olex2_refinement_description
;
1. Twinned data refinement
 Scales: 0.4969(14)
 0.5031(14)
2. Fixed Uiso
 At 1.2 times of:
  All C(H) groups
 At 1.5 times of:
  All C(H,H,H) groups
3. Shared sites
{N1, N1B}
4. Uiso/Uaniso restraints and constraints
Uanis(N1) = Uanis(N1B)
Uiso(C17B) = Uiso(C11B)
Uiso(C18B) = Uiso(C12B)
5. Rigid body (RIGU) restrains
 All non-hydrogen atoms
 with sigma for 1-2 distances of 0.004 and sigma for 1-3 distances of 0.004
6. Same fragment restrains
{S2, N1, C10, C11, C12, C13, C14, C15, C16, C17, C18, C19, C20, C21, C22} sigma
for 1-2: 0.02, 1-3: 0.04
as
{S2B, N1B, C10B, C11B, C12B, C13B, C14B, C15B, C16B, C17B, C18B, C19B, C20B,
C21B, C22B}
7. Others
 Sof(S2B)=Sof(N1B)=Sof(C10B)=Sof(H10D)=Sof(H10E)=Sof(H10F)=Sof(C11B)=Sof(C12B)=
 Sof(C13B)=Sof(H13B)=Sof(C14B)=Sof(H14B)=Sof(C15B)=Sof(H15B)=Sof(C16B)=
 Sof(C17B)=Sof(C18B)=Sof(C19B)=Sof(H19B)=Sof(C20B)=Sof(H20B)=Sof(C21B)=
 Sof(H21B)=Sof(C22B)=Sof(H22B)=1-FVAR(1)
 Sof(S2)=Sof(N1)=Sof(C10)=Sof(H10A)=Sof(H10B)=Sof(H10C)=Sof(C11)=Sof(C12)=
 Sof(C13)=Sof(H13)=Sof(C14)=Sof(H14)=Sof(C15)=Sof(H15)=Sof(C16)=Sof(C17)=
 Sof(C18)=Sof(C19)=Sof(H19)=Sof(C20)=Sof(H20)=Sof(C21)=Sof(H21)=Sof(C22)=
 Sof(H22)=FVAR(1)
8.a Rotating group:
 C10(H10A,H10B,H10C)
8.b Ternary CH refined with riding coordinates:
 C7(H7)
8.c Me refined with riding coordinates:
 C10B(H10D,H10E,H10F)
8.d Aromatic/amide H refined with riding coordinates:
 C2(H2), C5(H5), C13(H13), C14(H14), C15(H15), C19(H19), C20(H20), C21(H21),
 C22(H22), C13B(H13B), C14B(H14B), C15B(H15B), C19B(H19B), C20B(H20B),
 C21B(H21B), C22B(H22B)
8.e Idealised Me refined as rotating group:
 C8(H8A,H8B,H8C), C9(H9A,H9B,H9C)
;

loop_
_space_group_symop_operation_xyz
'x, y, z'
'-x, y, -z+1/2'
'x+1/2, y+1/2, z'
'-x+1/2, y+1/2, -z+1/2'
'-x, -y, -z'
'x, -y, z-1/2'
'-x+1/2, -y+1/2, -z'
'x+1/2, -y+1/2, z-1/2'

loop_
_atom_site_label
_atom_site_type_symbol
_atom_site_fract_x
_atom_site_fract_y
_atom_site_fract_z
_atom_site_U_iso_or_equiv
_atom_site_adp_type
_atom_site_occupancy
_atom_site_site_symmetry_order
_atom_site_calc_flag
_atom_site_refinement_flags_posn
_atom_site_refinement_flags_adp
_atom_site_refinement_flags_occupancy
_atom_site_disorder_assembly
_atom_site_disorder_group
S1 S 0.500000 0.41600(12) 0.250000 0.0456(4) Uani 1 2 d S TU P . .
O1 O 0.55989(18) 0.3168(3) 0.22567(9) 0.0611(9) Uani 1 1 d . U . . .
C1 C 0.4552(2) 0.5758(4) 0.21296(11) 0.0362(9) Uani 1 1 d . U . . .
C2 C 0.4055(2) 0.5470(4) 0.17443(12) 0.0400(10) Uani 1 1 d . U . . .
H2 H 0.391856 0.431463 0.165557 0.048 Uiso 1 1 calc R . . . .
C3 C 0.3752(2) 0.6863(4) 0.14839(12) 0.0378(9) Uani 1 1 d . U . . .
C4 C 0.3966(2) 0.8560(4) 0.16258(11) 0.0348(9) Uani 1 1 d . U . . .
C5 C 0.4441(2) 0.8832(4) 0.20323(11) 0.0368(10) Uani 1 1 d . U . . .
H5 H 0.455518 0.998220 0.213633 0.044 Uiso 1 1 calc R . . . .
C6 C 0.4747(2) 0.7423(4) 0.22832(10) 0.0351(9) Uani 1 1 d . U . . .
C7 C 0.3221(3) 0.6479(4) 0.10573(13) 0.0518(11) Uani 1 1 d . U . . .
H7 H 0.302879 0.761111 0.092327 0.062 Uiso 1 1 calc R . . . .
C8 C 0.3691(3) 0.5563(6) 0.06807(14) 0.0803(16) Uani 1 1 d . U . . .
H8A H 0.387181 0.443259 0.080188 0.121 Uiso 1 1 calc GR . . . .
H8B H 0.415379 0.627055 0.059722 0.121 Uiso 1 1 calc GR . . . .
H8C H 0.335174 0.538742 0.039753 0.121 Uiso 1 1 calc GR . . . .
C9 C 0.2496(3) 0.5423(6) 0.1204(2) 0.0818(17) Uani 1 1 d . U . . .
H9A H 0.267262 0.431625 0.134233 0.123 Uiso 1 1 calc GR . . . .
H9B H 0.215684 0.519649 0.092349 0.123 Uiso 1 1 calc GR . . . .
H9C H 0.219292 0.607693 0.143908 0.123 Uiso 1 1 calc GR . . . .
S2 S 0.31915(8) 1.03480(12) 0.03230(4) 0.0493(4) Uani 0.857(3) 1 d D U . A 1
N1 N 0.37052(17) 1.0048(3) 0.13532(9) 0.0341(7) Uani 0.857(3) 1 d D U . A 1
C10 C 0.2681(3) 1.0630(7) 0.21794(19) 0.0501(12) Uani 0.857(3) 1 d D U . A 1
H10A H 0.278353 0.941377 0.226481 0.075 Uiso 0.857(3) 1 d GR . . A 1
H10B H 0.227005 1.110635 0.238639 0.075 Uiso 0.857(3) 1 d GR . . A 1
H10C H 0.317366 1.130464 0.221938 0.075 Uiso 0.857(3) 1 d GR . . A 1
C11 C 0.2887(3) 1.0459(4) 0.12843(16) 0.0362(10) Uani 0.857(3) 1 d D U . A 1
C12 C 0.2594(3) 1.0730(5) 0.08257(16) 0.0454(12) Uani 0.857(3) 1 d D U . A 1
C13 C 0.1811(3) 1.1171(5) 0.07433(18) 0.0512(13) Uani 0.857(3) 1 d D U . A 1
H13 H 0.161771 1.131631 0.042636 0.061 Uiso 0.857(3) 1 calc R . . A 1
C14 C 0.1313(3) 1.1400(6) 0.1112(2) 0.0624(14) Uani 0.857(3) 1 d D U . A 1
H14 H 0.077170 1.171308 0.105468 0.075 Uiso 0.857(3) 1 calc R . . A 1
C15 C 0.1598(3) 1.1172(7) 0.1581(3) 0.0605(15) Uani 0.857(3) 1 d D U . A 1
H15 H 0.124320 1.130975 0.183853 0.073 Uiso 0.857(3) 1 calc R . . A 1
C16 C 0.2405(3) 1.0740(5) 0.16741(17) 0.0425(10) Uani 0.857(3) 1 d D U . A 1
C17 C 0.4286(3) 1.0822(4) 0.10450(14) 0.0343(10) Uani 0.857(3) 1 d D U . A 1
C18 C 0.4122(3) 1.1050(5) 0.05607(15) 0.0430(11) Uani 0.857(3) 1 d D U . A 1
C19 C 0.4669(4) 1.1836(7) 0.02675(19) 0.0588(14) Uani 0.857(3) 1 d D U . A 1
H19 H 0.454148 1.199662 -0.005997 0.071 Uiso 0.857(3) 1 calc R . . A 1
C20 C 0.5397(3) 1.2390(7) 0.04452(18) 0.0600(13) Uani 0.857(3) 1 d D U . A 1
H20 H 0.577721 1.289985 0.024093 0.072 Uiso 0.857(3) 1 calc R . . A 1
C21 C 0.5564(3) 1.2192(5) 0.09232(17) 0.0520(12) Uani 0.857(3) 1 d D U . A 1
H21 H 0.606042 1.258678 0.104964 0.062 Uiso 0.857(3) 1 calc R . . A 1
C22 C 0.5017(3) 1.1423(5) 0.12224(15) 0.0379(10) Uani 0.857(3) 1 d D U . A 1
H22 H 0.514145 1.130466 0.155154 0.046 Uiso 0.857(3) 1 calc R . . A 1
S2B S 0.2364(6) 1.0442(12) 0.0624(3) 0.059(3) Uiso 0.143(3) 1 d D U . A 2
N1B N 0.37052(17) 1.0048(3) 0.13532(9) 0.0341(7) Uani 0.143(3) 1 d D U . A 2
C10B C 0.5372(18) 1.103(5) 0.1187(11) 0.063(11) Uiso 0.143(3) 1 d D U . A 2
H10D H 0.588883 1.112422 0.103070 0.095 Uiso 0.143(3) 1 calc R . . A 2
H10E H 0.526771 1.209949 0.136497 0.095 Uiso 0.143(3) 1 calc R . . A 2
H10F H 0.538118 1.003834 0.140559 0.095 Uiso 0.143(3) 1 calc R . . A 2
C11B C 0.3929(11) 1.058(4) 0.0902(6) 0.053(6) Uiso 0.143(3) 1 d D U . A 2
C12B C 0.3381(10) 1.076(4) 0.0536(7) 0.055(6) Uiso 0.143(3) 1 d D U . A 2
C13B C 0.3591(15) 1.119(4) 0.0080(8) 0.070(9) Uiso 0.143(3) 1 d D U . A 2
H13B H 0.319278 1.131553 -0.016134 0.083 Uiso 0.143(3) 1 calc R . . A 2
C14B C 0.4365(15) 1.142(5) -0.0020(9) 0.075(10) Uiso 0.143(3) 1 d D U . A 2
H14B H 0.453123 1.166429 -0.033419 0.090 Uiso 0.143(3) 1 calc R . . A 2
C15B C 0.4914(17) 1.129(5) 0.0356(9) 0.069(12) Uiso 0.143(3) 1 d D U . A 2
H15B H 0.545395 1.156403 0.029214 0.083 Uiso 0.143(3) 1 calc R . . A 2
C16B C 0.4735(12) 1.077(5) 0.0823(8) 0.071(11) Uiso 0.143(3) 1 d D U . A 2
C17B C 0.2950(11) 1.072(4) 0.1535(7) 0.053(6) Uiso 0.143(3) 1 d D U . A 2
C18B C 0.2305(13) 1.101(4) 0.1234(6) 0.055(6) Uiso 0.143(3) 1 d D U . A 2
C19B C 0.1585(17) 1.164(5) 0.1401(10) 0.068(14) Uiso 0.143(3) 1 d D U . A 2
H19B H 0.113216 1.170469 0.119399 0.082 Uiso 0.143(3) 1 calc R . . A 2
C20B C 0.153(2) 1.218(6) 0.1866(11) 0.115(16) Uiso 0.143(3) 1 d D U . A 2
H20B H 0.105780 1.273585 0.197299 0.139 Uiso 0.143(3) 1 calc R . . A 2
C21B C 0.217(2) 1.190(7) 0.2178(12) 0.15(2) Uiso 0.143(3) 1 d D U . A 2
H21B H 0.212170 1.219464 0.250406 0.181 Uiso 0.143(3) 1 calc R . . A 2
C22B C 0.287(2) 1.118(6) 0.2014(9) 0.089(17) Uiso 0.143(3) 1 d D U . A 2
H22B H 0.330341 1.099876 0.223016 0.106 Uiso 0.143(3) 1 calc R . . A 2

loop_
_atom_site_aniso_label
_atom_site_aniso_U_11
_atom_site_aniso_U_22
_atom_site_aniso_U_33
_atom_site_aniso_U_23
_atom_site_aniso_U_13
_atom_site_aniso_U_12
S1 0.0769(11) 0.0151(4) 0.0434(7) 0.000 -0.0411(8) 0.000
O1 0.096(2) 0.0279(11) 0.0577(16) -0.0146(11) -0.0452(17) 0.0268(14)
C1 0.054(2) 0.0207(13) 0.0326(16) 0.0006(12) -0.0231(17) 0.0002(14)
C2 0.062(3) 0.0133(12) 0.0434(18) -0.0023(13) -0.0255(18) 0.0005(14)
C3 0.055(2) 0.0195(13) 0.0385(18) -0.0024(13) -0.0244(18) 0.0043(14)
C4 0.053(2) 0.0181(13) 0.0333(17) 0.0026(12) -0.0201(17) 0.0033(13)
C5 0.059(3) 0.0151(12) 0.0353(18) -0.0016(12) -0.0225(18) 0.0001(14)
C6 0.050(2) 0.0210(13) 0.0333(17) -0.0012(12) -0.0234(16) 0.0006(13)
C7 0.084(3) 0.0194(14) 0.051(2) -0.0031(14) -0.045(2) 0.0078(16)
C8 0.119(4) 0.077(3) 0.044(2) -0.014(2) -0.044(3) 0.012(3)
C9 0.076(3) 0.064(3) 0.104(4) 0.000(3) -0.060(3) -0.007(2)
S2 0.0777(9) 0.0327(5) 0.0365(6) -0.0019(4) -0.0332(7) 0.0029(5)
N1 0.0472(17) 0.0185(11) 0.0361(14) 0.0026(10) -0.0198(13) 0.0030(11)
C10 0.052(3) 0.047(3) 0.052(3) -0.004(2) 0.005(3) 0.009(2)
C11 0.047(2) 0.0129(14) 0.048(2) 0.0044(16) -0.0221(19) -0.0007(15)
C12 0.072(3) 0.0176(17) 0.045(2) -0.0047(17) -0.031(2) 0.0047(18)
C13 0.055(3) 0.039(2) 0.059(3) 0.000(2) -0.028(2) -0.007(2)
C14 0.040(3) 0.053(3) 0.094(4) 0.013(3) -0.024(3) 0.003(2)
C15 0.054(3) 0.042(3) 0.085(4) 0.004(3) -0.007(3) -0.001(2)
C16 0.046(3) 0.0253(18) 0.055(2) 0.0019(18) -0.010(2) 0.0013(18)
C17 0.047(3) 0.0159(15) 0.039(2) 0.0009(15) -0.019(2) 0.0070(16)
C18 0.065(3) 0.0256(18) 0.038(2) -0.0034(16) -0.013(2) 0.0085(18)
C19 0.076(4) 0.056(3) 0.044(3) 0.003(2) -0.006(3) 0.009(3)
C20 0.064(4) 0.058(3) 0.058(3) 0.010(2) 0.009(3) -0.001(3)
C21 0.055(3) 0.039(2) 0.062(3) 0.005(2) -0.003(2) 0.000(2)
C22 0.045(3) 0.0283(17) 0.040(2) -0.0026(15) -0.012(2) 0.006(2)
N1B 0.0472(17) 0.0185(11) 0.0361(14) 0.0026(10) -0.0198(13) 0.0030(11)

loop_
_atom_type_symbol
_atom_type_description
_atom_type_scat_dispersion_real
_atom_type_scat_dispersion_imag
_atom_type_scat_source
C C 0.0181 0.0091 'International Tables Vol C Tables 4.2.6.8 and 6.1.1.4'
H H 0.0000 0.0000 'International Tables Vol C Tables 4.2.6.8 and 6.1.1.4'
N N 0.0311 0.0180 'International Tables Vol C Tables 4.2.6.8 and 6.1.1.4'
O O 0.0492 0.0322 'International Tables Vol C Tables 4.2.6.8 and 6.1.1.4'
S S 0.3331 0.5567 'International Tables Vol C Tables 4.2.6.8 and 6.1.1.4'

loop_
_geom_angle_atom_site_label_1
_geom_angle_atom_site_label_2
_geom_angle_atom_site_label_3
_geom_angle
_geom_angle_site_symmetry_1
_geom_angle_site_symmetry_3
O1 S1 O1 116.1(2) . 2_655
O1 S1 C1 112.36(16) . .
O1 S1 C1 110.72(16) . 2_655
O1 S1 C1 110.72(16) 2_655 .
O1 S1 C1 112.36(16) 2_655 2_655
C1 S1 C1 92.12(18) 2_655 .
C2 C1 S1 126.8(2) . .
C2 C1 C6 122.0(3) . .
C6 C1 S1 111.18(19) . .
C1 C2 H2 119.9 . .
C1 C2 C3 120.2(3) . .
C3 C2 H2 119.9 . .
C2 C3 C4 118.4(3) . .
C2 C3 C7 118.3(2) . .
C4 C3 C7 123.3(2) . .
C3 C4 N1 120.8(2) . .
C3 C4 N1B 120.8(2) . .
C5 C4 C3 120.6(3) . .
C5 C4 N1 118.7(2) . .
C5 C4 N1B 118.7(2) . .
C4 C5 H5 120.0 . .
C6 C5 C4 120.0(3) . .
C6 C5 H5 120.0 . .
C1 C6 C6 112.75(15) . 2_655
C5 C6 C1 118.6(2) . .
C5 C6 C6 128.60(16) . 2_655
C3 C7 H7 108.2 . .
C3 C7 C9 110.6(3) . .
C8 C7 C3 110.0(3) . .
C8 C7 H7 108.2 . .
C8 C7 C9 111.6(3) . .
C9 C7 H7 108.2 . .
C7 C8 H8A 109.5 . .
C7 C8 H8B 109.5 . .
C7 C8 H8C 109.5 . .
H8A C8 H8B 109.5 . .
H8A C8 H8C 109.5 . .
H8B C8 H8C 109.5 . .
C7 C9 H9A 109.5 . .
C7 C9 H9B 109.5 . .
C7 C9 H9C 109.5 . .
H9A C9 H9B 109.5 . .
H9A C9 H9C 109.5 . .
H9B C9 H9C 109.5 . .
C12 S2 C18 98.9(2) . .
C4 N1 C17 116.5(3) . .
C11 N1 C4 122.3(3) . .
C11 N1 C17 119.1(3) . .
H10A C10 H10B 109.5 . .
H10A C10 H10C 109.4 . .
H10B C10 H10C 109.4 . .
C16 C10 H10A 109.8 . .
C16 C10 H10B 109.5 . .
C16 C10 H10C 109.1 . .
C12 C11 N1 119.2(4) . .
C12 C11 C16 120.5(4) . .
C16 C11 N1 120.0(3) . .
C11 C12 S2 121.4(4) . .
C13 C12 S2 117.3(4) . .
C13 C12 C11 121.1(5) . .
C12 C13 H13 119.9 . .
C14 C13 C12 120.2(4) . .
C14 C13 H13 119.9 . .
C13 C14 H14 120.1 . .
C13 C14 C15 119.8(5) . .
C15 C14 H14 120.1 . .
C14 C15 H15 119.6 . .
C14 C15 C16 120.9(6) . .
C16 C15 H15 119.6 . .
C11 C16 C10 124.6(4) . .
C11 C16 C15 117.2(4) . .
C15 C16 C10 118.2(5) . .
C18 C17 N1 120.9(4) . .
C22 C17 N1 121.3(3) . .
C22 C17 C18 117.7(4) . .
C17 C18 S2 119.2(4) . .
C19 C18 S2 119.8(3) . .
C19 C18 C17 121.0(5) . .
C18 C19 H19 119.7 . .
C20 C19 C18 120.7(5) . .
C20 C19 H19 119.7 . .
C19 C20 H20 120.5 . .
C21 C20 C19 119.0(5) . .
C21 C20 H20 120.5 . .
C20 C21 H21 119.6 . .
C20 C21 C22 120.9(5) . .
C22 C21 H21 119.6 . .
C17 C22 H22 119.7 . .
C21 C22 C17 120.7(4) . .
C21 C22 H22 119.7 . .
C12B S2B C18B 99.9(10) . .
C4 N1B C17B 110.5(11) . .
C11B N1B C4 129.5(12) . .
C11B N1B C17B 117.4(13) . .
H10D C10B H10E 109.5 . .
H10D C10B H10F 109.5 . .
H10E C10B H10F 109.5 . .
C16B C10B H10D 109.5 . .
C16B C10B H10E 109.5 . .
C16B C10B H10F 109.5 . .
C12B C11B N1B 121.7(15) . .
C12B C11B C16B 120.8(15) . .
C16B C11B N1B 117.2(16) . .
C11B C12B S2B 121.5(14) . .
C13B C12B S2B 115.6(15) . .
C13B C12B C11B 123.0(16) . .
C12B C13B H13B 120.3 . .
C14B C13B C12B 119.3(19) . .
C14B C13B H13B 120.3 . .
C13B C14B H14B 121.3 . .
C13B C14B C15B 117(2) . .
C15B C14B H14B 121.3 . .
C14B C15B H15B 117.3 . .
C14B C15B C16B 125(2) . .
C16B C15B H15B 117.3 . .
C11B C16B C10B 127(2) . .
C11B C16B C15B 113.9(18) . .
C15B C16B C10B 116(2) . .
C18B C17B N1B 121.0(16) . .
C18B C17B C22B 117.6(17) . .
C22B C17B N1B 121.3(18) . .
C17B C18B S2B 119.9(15) . .
C17B C18B C19B 121.6(17) . .
C19B C18B S2B 118.3(16) . .
C18B C19B H19B 120.0 . .
C20B C19B C18B 120(2) . .
C20B C19B H19B 120.0 . .
C19B C20B H20B 120.4 . .
C19B C20B C21B 119(2) . .
C21B C20B H20B 120.4 . .
C20B C21B H21B 119.9 . .
C22B C21B C20B 120(2) . .
C22B C21B H21B 119.9 . .
C17B C22B H22B 119.5 . .
C21B C22B C17B 121(2) . .
C21B C22B H22B 119.5 . .

loop_
_geom_bond_atom_site_label_1
_geom_bond_atom_site_label_2
_geom_bond_distance
_geom_bond_site_symmetry_2
S1 O1 1.442(3) .
S1 O1 1.442(3) 2_655
S1 C1 1.771(3) .
S1 C1 1.771(3) 2_655
C1 C2 1.374(4) .
C1 C6 1.389(4) .
C2 H2 0.9500 .
C2 C3 1.389(4) .
C3 C4 1.409(4) .
C3 C7 1.512(4) .
C4 C5 1.399(4) .
C4 N1 1.441(3) .
C4 N1B 1.441(3) .
C5 H5 0.9500 .
C5 C6 1.387(4) .
C6 C6 1.475(5) 2_655
C7 H7 1.0000 .
C7 C8 1.505(7) .
C7 C9 1.524(7) .
C8 H8A 0.9800 .
C8 H8B 0.9800 .
C8 H8C 0.9800 .
C9 H9A 0.9800 .
C9 H9B 0.9800 .
C9 H9C 0.9800 .
S2 C12 1.769(5) .
S2 C18 1.772(5) .
N1 C11 1.418(5) .
N1 C17 1.442(6) .
C10 H10A 0.9800 .
C10 H10B 0.9800 .
C10 H10C 0.9805 .
C10 C16 1.490(6) .
C11 C12 1.388(6) .
C11 C16 1.389(7) .
C12 C13 1.373(7) .
C13 H13 0.9500 .
C13 C14 1.354(8) .
C14 H14 0.9500 .
C14 C15 1.406(8) .
C15 H15 0.9500 .
C15 C16 1.414(7) .
C17 C18 1.396(5) .
C17 C22 1.395(6) .
C18 C19 1.382(7) .
C19 H19 0.9500 .
C19 C20 1.379(7) .
C20 H20 0.9500 .
C20 C21 1.377(6) .
C21 H21 0.9500 .
C21 C22 1.386(7) .
C22 H22 0.9500 .
S2B C12B 1.745(16) .
S2B C18B 1.773(16) .
N1B C11B 1.391(16) .
N1B C17B 1.467(16) .
C10B H10D 0.9800 .
C10B H10E 0.9800 .
C10B H10F 0.9800 .
C10B C16B 1.482(18) .
C11B C12B 1.377(17) .
C11B C16B 1.380(18) .
C12B C13B 1.372(18) .
C13B H13B 0.9500 .
C13B C14B 1.345(19) .
C14B H14B 0.9500 .
C14B C15B 1.395(19) .
C15B H15B 0.9500 .
C15B C16B 1.406(19) .
C17B C18B 1.381(17) .
C17B C22B 1.403(18) .
C18B C19B 1.391(19) .
C19B H19B 0.9500 .
C19B C20B 1.38(2) .
C20B H20B 0.9500 .
C20B C21B 1.39(2) .
C21B H21B 0.9500 .
C21B C22B 1.38(2) .
C22B H22B 0.9500 .

loop_
_geom_torsion_atom_site_label_1
_geom_torsion_atom_site_label_2
_geom_torsion_atom_site_label_3
_geom_torsion_atom_site_label_4
_geom_torsion
_geom_torsion_site_symmetry_1
_geom_torsion_site_symmetry_4
S1 C1 C2 C3 -179.5(3) . .
S1 C1 C6 C5 -179.8(3) . .
S1 C1 C6 C6 -1.5(5) . 2_655
O1 S1 C1 C2 68.7(4) . .
O1 S1 C1 C2 -63.0(4) 2_655 .
O1 S1 C1 C6 -112.9(3) . .
O1 S1 C1 C6 115.5(3) 2_655 .
C1 S1 C1 C2 -177.9(5) 2_655 .
C1 S1 C1 C6 0.56(19) 2_655 .
C1 C2 C3 C4 -0.2(6) . .
C1 C2 C3 C7 178.9(4) . .
C2 C1 C6 C5 -1.3(6) . .
C2 C1 C6 C6 177.0(4) . 2_655
C2 C3 C4 C5 -2.9(6) . .
C2 C3 C4 N1 176.5(4) . .
C2 C3 C4 N1B 176.5(4) . .
C2 C3 C7 C8 -65.5(5) . .
C2 C3 C7 C9 58.3(5) . .
C3 C4 C5 C6 3.8(6) . .
C3 C4 N1 C11 61.6(5) . .
C3 C4 N1 C17 -101.6(4) . .
C3 C4 N1B C11B -68.9(13) . .
C3 C4 N1B C17B 92.1(11) . .
C4 C3 C7 C8 113.4(4) . .
C4 C3 C7 C9 -122.8(4) . .
C4 C5 C6 C1 -1.7(6) . .
C4 C5 C6 C6 -179.8(5) . 2_655
C4 N1 C11 C12 -127.8(4) . .
C4 N1 C11 C16 58.0(4) . .
C4 N1 C17 C18 125.2(3) . .
C4 N1 C17 C22 -57.1(4) . .
C4 N1B C11B C12B 121(2) . .
C4 N1B C11B C16B -53(3) . .
C4 N1B C17B C18B -129(2) . .
C4 N1B C17B C22B 55(3) . .
C5 C4 N1 C11 -119.0(4) . .
C5 C4 N1 C17 77.8(4) . .
C5 C4 N1B C11B 110.5(13) . .
C5 C4 N1B C17B -88.6(11) . .
C6 C1 C2 C3 2.3(6) . .
C7 C3 C4 C5 178.2(4) . .
C7 C3 C4 N1 -2.5(6) . .
C7 C3 C4 N1B -2.5(6) . .
S2 C12 C13 C14 176.8(4) . .
S2 C18 C19 C20 -179.9(4) . .
N1 C4 C5 C6 -175.5(4) . .
N1 C11 C12 S2 6.9(5) . .
N1 C11 C12 C13 -178.4(3) . .
N1 C11 C16 C10 -0.5(6) . .
N1 C11 C16 C15 179.0(3) . .
N1 C17 C18 S2 -0.9(5) . .
N1 C17 C18 C19 178.1(4) . .
N1 C17 C22 C21 -178.9(4) . .
C11 N1 C17 C18 -38.5(5) . .
C11 N1 C17 C22 139.2(4) . .
C11 C12 C13 C14 1.9(6) . .
C12 S2 C18 C17 32.4(3) . .
C12 S2 C18 C19 -146.7(4) . .
C12 C11 C16 C10 -174.6(4) . .
C12 C11 C16 C15 4.9(6) . .
C12 C13 C14 C15 -0.5(7) . .
C13 C14 C15 C16 1.3(8) . .
C14 C15 C16 C10 176.1(4) . .
C14 C15 C16 C11 -3.5(7) . .
C16 C11 C12 S2 -179.0(3) . .
C16 C11 C12 C13 -4.3(6) . .
C17 N1 C11 C12 34.9(4) . .
C17 N1 C11 C16 -139.3(3) . .
C17 C18 C19 C20 1.1(7) . .
C18 S2 C12 C11 -36.2(3) . .
C18 S2 C12 C13 149.0(3) . .
C18 C17 C22 C21 -1.1(6) . .
C18 C19 C20 C21 -1.8(8) . .
C19 C20 C21 C22 1.0(8) . .
C20 C21 C22 C17 0.4(7) . .
C22 C17 C18 S2 -178.6(3) . .
C22 C17 C18 C19 0.4(6) . .
S2B C12B C13B C14B -179(3) . .
S2B C18B C19B C20B -177(4) . .
N1B C4 C5 C6 -175.5(4) . .
N1B C11B C12B S2B 4(4) . .
N1B C11B C12B C13B -176(3) . .
N1B C11B C16B C10B -21(5) . .
N1B C11B C16B C15B 179(3) . .
N1B C17B C18B S2B 4(4) . .
N1B C17B C18B C19B 180(3) . .
N1B C17B C22B C21B 177(4) . .
C11B N1B C17B C18B 35(3) . .
C11B N1B C17B C22B -142(3) . .
C11B C12B C13B C14B 1(5) . .
C12B S2B C18B C17B -31(3) . .
C12B S2B C18B C19B 153(3) . .
C12B C11B C16B C10B 165(3) . .
C12B C11B C16B C15B 5(5) . .
C12B C13B C14B C15B -3(5) . .
C13B C14B C15B C16B 6(6) . .
C14B C15B C16B C10B -169(3) . .
C14B C15B C16B C11B -7(6) . .
C16B C11B C12B S2B 177(3) . .
C16B C11B C12B C13B -2(5) . .
C17B N1B C11B C12B -39(3) . .
C17B N1B C11B C16B 147(3) . .
C17B C18B C19B C20B 7(6) . .
C18B S2B C12B C11B 28(3) . .
C18B S2B C12B C13B -152(3) . .
C18B C17B C22B C21B 0(6) . .
C18B C19B C20B C21B -7(8) . .
C19B C20B C21B C22B 4(9) . .
C20B C21B C22B C17B 0(8) . .
C22B C17B C18B S2B -180(3) . .
C22B C17B C18B C19B -3(5) . .

loop_
_twin_individual_id
_twin_individual_mass_fraction_refined
_twin_individual_twin_lattice_type
_twin_individual_twin_matrix_11
_twin_individual_twin_matrix_12
_twin_individual_twin_matrix_13
_twin_individual_twin_matrix_21
_twin_individual_twin_matrix_22
_twin_individual_twin_matrix_23
_twin_individual_twin_matrix_31
_twin_individual_twin_matrix_32
_twin_individual_twin_matrix_33
1 0.4969(14) ref 1 0 0 0 1 0 0 0 1
2 0.5031(14) mt_II -1 0 0 0 -1 0 0 0 1
